data_2106456
loop_
_publ_author_name
'Valkonen, J.'
'Niinisto, L.'

_publ_section_title
;
 Triammonium scandium selenate
;
_journal_name_full 'Acta Crystallographica B (24,1968-38,1982)'
_journal_page_first 266
_journal_page_last 268
_journal_volume 34
_journal_year 1978
_chemical_formula_sum 'H12 N3 O12 Sc Se3'
_chemical_name_systematic '(N H4)3 Sc (Se O4)3'
_space_group_IT_number 146
_symmetry_space_group_name_Hall 'R 3'
_symmetry_space_group_name_H-M 'R 3 :H'
_cell_angle_alpha 90
_cell_angle_beta 90
_cell_angle_gamma 120
_cell_formula_units_Z 6
_cell_length_a 15.567
_cell_length_b 15.567
_cell_length_c 9.871
_cell_volume 2071.580
_citation_journal_id_ASTM ACBCAR
_cod_data_source_file Valkonen_ACBCAR_1978_826.cif
_cod_data_source_block H12N3O12Sc1Se3
_cod_original_cell_volume 2071.58
_cod_original_formula_sum 'H12 N3 O12 Sc1 Se3'
_cod_database_code 2106456

loop_
_symmetry_equiv_pos_as_xyz
x,y,z
-y,x-y,z
-x+y,-x,z
x+2/3,y+1/3,z+1/3
-y+2/3,x-y+1/3,z+1/3
-x+y+2/3,-x+1/3,z+1/3
x+1/3,y+2/3,z+2/3
-y+1/3,x-y+2/3,z+2/3
-x+y+1/3,-x+2/3,z+2/3

loop_
_atom_site_label
_atom_site_type_symbol
_atom_site_fract_x
_atom_site_fract_y
_atom_site_fract_z
_atom_site_occupancy
_atom_site_U_iso_or_equiv
O3 O-2 0.0902 0.9724 0.8532 1 0.0
O8 O-2 0.4711 0.5757 0.8829 1 0.0
Se1 Se+6 0.1831 0.5025 0.3878 1 0.0
Se2 Se+6 0.3523 0.512 0.8866 1 0.0
O5 O-2 0.7983 0.4376 0.6896 1 0.0
N2 N-3 0.2317 0.3093 0.6062 1 0.0
Sc2 Sc+3 0 0 0.9673 1 0.0
O2 O-2 0.5479 0.2406 0.9193 1 0.0
O7 O-2 0.2736 0.2376 0.2121 1 0.0
O6 O-2 0.2236 0.6871 0.7453 1 0.0
N1 N-3 0.5921 0.5678 0.6876 1 0.0
Sc1 Sc+3 0 0 0.4699 1 0.0
O4 O-2 0.866 0.1053 0.7083 1 0.0
O1 O-2 0.7268 0.7684 0.7194 1 0.0
